data_4511874
loop_
_publ_author_name
'Harada, Jun'
'Ogawa, Keiichiro'

_publ_section_title
;
 What Molecules Are Likely or Unlikely To Undergo Pedal Motions in
 Crystals?
;
_journal_issue 10
_journal_name_full 'Crystal Growth &amp; Design'
_journal_page_first 5182
_journal_paper_doi 10.1021/cg500962y
_journal_volume 14
_journal_year 2014
_chemical_formula_moiety 'C17 H16.96'
_chemical_formula_sum 'C17 H18'
_chemical_formula_weight 222.31
_chemical_name_systematic
;
 ?
;
_space_group_crystal_system orthorhombic
_space_group_IT_number 61
_space_group_name_Hall '-P 2ac 2ab'
_space_group_name_H-M_alt 'P b c a'
_symmetry_space_group_name_Hall '-P 2ac 2ab'
_symmetry_space_group_name_H-M 'P b c a'
_atom_sites_solution_hydrogens geom
_atom_sites_solution_primary direct
_audit_creation_date 2014-06-26
_audit_creation_method
;
Olex2 1.2
(compiled 2014.06.23 svn.r2946 for OlexSys, GUI svn.r4855)
;
_cell_angle_alpha 90
_cell_angle_beta 90
_cell_angle_gamma 90
_cell_formula_units_Z 8
_cell_length_a 16.3369(12)
_cell_length_b 7.4739(6)
_cell_length_c 22.5773(17)
_cell_measurement_reflns_used 4184
_cell_measurement_temperature 300
_cell_measurement_theta_max 29.744
_cell_measurement_theta_min 2.494
_cell_volume 2756.7(4)
_computing_cell_refinement 'SAINT v6.28A (Bruker, 2002)'
_computing_data_collection 'SMART v5.054 (Bruker, 1998)'
_computing_data_reduction 'SAINT v6.28A (Bruker, 2002)'
_computing_molecular_graphics 'XP (Bruker, 1998)'
_computing_publication_material 'Olex2 (Dolomanov et al., 2009)'
_computing_structure_refinement 'ShelXL (Sheldrick, 2008)'
_computing_structure_solution 'ShelXS (Sheldrick, 2008)'
_diffrn_ambient_temperature 300
_diffrn_detector_area_resol_mean 8.192
_diffrn_measured_fraction_theta_full 1.000
_diffrn_measured_fraction_theta_max 1.000
_diffrn_measurement_device_type 'Bruker SMART 1000'
_diffrn_measurement_method \w_scan
_diffrn_radiation_type MoK\a
_diffrn_radiation_wavelength 0.71073
_diffrn_reflns_av_R_equivalents 0.0412
_diffrn_reflns_av_unetI/netI 0.0199
_diffrn_reflns_Laue_measured_fraction_full 1.000
_diffrn_reflns_Laue_measured_fraction_max 1.000
_diffrn_reflns_limit_h_max 21
_diffrn_reflns_limit_h_min -21
_diffrn_reflns_limit_k_max 9
_diffrn_reflns_limit_k_min -9
_diffrn_reflns_limit_l_max 29
_diffrn_reflns_limit_l_min -29
_diffrn_reflns_number 33183
_diffrn_reflns_point_group_measured_fraction_full 1.000
_diffrn_reflns_point_group_measured_fraction_max 1.000
_diffrn_reflns_theta_full 25.242
_diffrn_reflns_theta_max 27.485
_diffrn_reflns_theta_min 1.804
_diffrn_source 'sealed X-ray tube'
_exptl_absorpt_coefficient_mu 0.060
_exptl_absorpt_correction_T_max 1
_exptl_absorpt_correction_T_min 0.865508
_exptl_absorpt_correction_type multi-scan
_exptl_absorpt_process_details
'SADABS v.2.03 (Bruker,200?) was used for absorption correction. R(int) was 0.0996 before and 0.0344 after correction. The Ratio of minimum to maximum transmission is 0.8655. The \l/2 correction factor is 0.0015.'
_exptl_crystal_colour colourless
_exptl_crystal_colour_primary colourless
_exptl_crystal_density_diffrn 1.071
_exptl_crystal_description block
_exptl_crystal_F_000 960
_exptl_crystal_size_max 0.65
_exptl_crystal_size_mid 0.4
_exptl_crystal_size_min 0.2
_refine_diff_density_max 0.183
_refine_diff_density_min -0.269
_refine_diff_density_rms 0.040
_refine_ls_extinction_method none
_refine_ls_goodness_of_fit_ref 1.063
_refine_ls_hydrogen_treatment constr
_refine_ls_matrix_type full
_refine_ls_number_parameters 169
_refine_ls_number_reflns 3160
_refine_ls_number_restraints 32
_refine_ls_restrained_S_all 1.059
_refine_ls_R_factor_all 0.0983
_refine_ls_R_factor_gt 0.0661
_refine_ls_shift/su_max 0.000
_refine_ls_shift/su_mean 0.000
_refine_ls_structure_factor_coef Fsqd
_refine_ls_weighting_details 'w=1/[\s^2^(Fo^2^)+(0.0434P)^2^+1.6224P] where P=(Fo^2^+2Fc^2^)/3'
_refine_ls_weighting_scheme calc
_refine_ls_wR_factor_gt 0.1446
_refine_ls_wR_factor_ref 0.1680
_reflns_Friedel_coverage 0.000
_reflns_number_gt 2128
_reflns_number_total 3160
_reflns_threshold_expression 'I > 2\s(I)'
_cod_data_source_file cg500962y_si_001.cif
_cod_data_source_block 246MeESTrt
_cod_depositor_comments 'Adding full bibliography for 4511872--4511883.cif.'
_cod_database_code 4511874
_shelxl_version_number 2013-4
_shelx_space_group_comment
;
The symmetry employed for this shelxl refinement is uniquely defined
by the following loop, which should always be used as a source of
symmetry information in preference to the above space-group names.
They are only intended as comments.
;
_shelx_estimated_absorpt_t_max 0.988
_shelx_estimated_absorpt_t_min 0.962
_olex2_refinement_description
;
1. Fixed Uiso
 At 1.2 times of:
  All C(H) groups
 At 1.5 times of:
  All C(H,H,H,H,H,H) groups
2. Restrained distances
 C7-C14 \\sim C7'-C14'
 with sigma of 0.02
3. Uiso/Uaniso restraints and constraints
C7 \\sim C14 \\sim C7' \\sim C14': within 1.7A with sigma of 0.04 and sigma for
terminal atoms of 0.08
4. Others
 Sof(H15D)=Sof(H15E)=Sof(H15F)=1-FVAR(1)
 Sof(H15A)=Sof(H15B)=Sof(H15C)=FVAR(1)
 Sof(H16D)=Sof(H16E)=Sof(H16F)=1-FVAR(2)
 Sof(H16A)=Sof(H16B)=Sof(H16C)=FVAR(2)
 Sof(H17D)=Sof(H17E)=Sof(H17F)=1-FVAR(3)
 Sof(H17A)=Sof(H17B)=Sof(H17C)=FVAR(3)
 Sof(C7')=Sof(H7')=Sof(C14')=Sof(H14')=1-FVAR(4)
 Sof(C7)=Sof(H7)=Sof(C14)=Sof(H14)=FVAR(4)
5.a Aromatic/amide H refined with riding coordinates:
 C3(H3), C5(H5), C7(H7), C7'(H7'), C9(H9), C10(H10), C11(H11), C12(H12),
 C14(H14)
5.b Idealised Me refined as rotating group:
 C15(H15A,H15B,H15C), C15(H15D,H15E,H15F), C16(H16A,H16B,H16C), C16(H16D,H16E,
 H16F), C17(H17A,H17B,H17C), C17(H17D,H17E,H17F)
;
_olex2_submission_special_instructions 'No special instructions were received'

loop_
_space_group_symop_operation_xyz
'x, y, z'
'-x+1/2, -y, z+1/2'
'-x, y+1/2, -z+1/2'
'x+1/2, -y+1/2, -z'
'-x, -y, -z'
'x-1/2, y, -z-1/2'
'x, -y-1/2, z-1/2'
'-x-1/2, y-1/2, z'

loop_
_atom_site_label
_atom_site_type_symbol
_atom_site_fract_x
_atom_site_fract_y
_atom_site_fract_z
_atom_site_U_iso_or_equiv
_atom_site_adp_type
_atom_site_occupancy
_atom_site_site_symmetry_order
_atom_site_calc_flag
_atom_site_refinement_flags_posn
_atom_site_refinement_flags_adp
_atom_site_refinement_flags_occupancy
_atom_site_disorder_assembly
_atom_site_disorder_group
C1 C 0.04971(11) 0.2726(2) 0.46653(9) 0.0473(5) Uani 1 1 d . . . . .
C2 C 0.01190(11) 0.2284(2) 0.52035(9) 0.0478(5) Uani 1 1 d . . . . .
C3 C 0.05925(14) 0.1763(3) 0.56809(10) 0.0565(5) Uani 1 1 d . . . . .
H3 H 0.0335 0.1469 0.6035 0.068 Uiso 1 1 calc R U . . .
C4 C 0.14348(14) 0.1666(3) 0.56493(11) 0.0633(6) Uani 1 1 d . . . . .
C5 C 0.18002(14) 0.2143(3) 0.51243(12) 0.0672(6) Uani 1 1 d . . . . .
H5 H 0.2368 0.2111 0.5099 0.081 Uiso 1 1 calc R U . . .
C6 C 0.13568(12) 0.2672(3) 0.46309(10) 0.0577(5) Uani 1 1 d . . . . .
C7 C -0.00311(15) 0.3258(3) 0.41646(10) 0.0530(6) Uani 0.965(4) 1 d D U P A 3
H7 H -0.0407 0.4167 0.4235 0.064 Uiso 0.965(4) 1 calc R U P A 3
C7' C 0.025(3) 0.272(9) 0.399(3) 0.053(12) Uiso 0.035(4) 1 d D U P A 4
H7' H 0.0598 0.2118 0.3732 0.064 Uiso 0.035(4) 1 calc R U P A 4
C8 C -0.05645(15) 0.3038(3) 0.31323(9) 0.0633(6) Uani 1 1 d . . . . .
C9 C -0.0560(2) 0.1971(4) 0.26370(12) 0.0987(10) Uani 1 1 d . . . . .
H9 H -0.0212 0.0988 0.2623 0.118 Uiso 1 1 calc R U . . .
C10 C -0.1060(3) 0.2329(7) 0.21635(14) 0.1298(15) Uani 1 1 d . . . . .
H10 H -0.1047 0.1583 0.1834 0.156 Uiso 1 1 calc R U . . .
C11 C -0.1571(2) 0.3755(7) 0.21702(14) 0.1176(14) Uani 1 1 d . . . . .
H11 H -0.1907 0.3993 0.1847 0.141 Uiso 1 1 calc R U . . .
C12 C -0.15880(18) 0.4839(5) 0.26561(12) 0.0983(10) Uani 1 1 d . . . . .
H12 H -0.1940 0.5817 0.2667 0.118 Uiso 1 1 calc R U . . .
C13 C -0.10830(15) 0.4486(4) 0.31325(10) 0.0759(7) Uani 1 1 d . . . . .
H13 H -0.1094 0.5242 0.3460 0.091 Uiso 1 1 calc R U . A 4
C14 C -0.00214(15) 0.2573(3) 0.36293(10) 0.0606(7) Uani 0.965(4) 1 d D U P A 3
H14 H 0.0371 0.1699 0.3556 0.073 Uiso 0.965(4) 1 calc R U P A 3
C14' C -0.040(3) 0.348(6) 0.377(2) 0.034(10) Uiso 0.035(4) 1 d D U P A 4
H14' H -0.0734 0.4235 0.3987 0.041 Uiso 0.035(4) 1 calc R U P A 4
C15 C -0.07968(13) 0.2330(3) 0.52684(10) 0.0626(6) Uani 1 1 d . . . . .
H15A H -0.0946 0.1889 0.5653 0.094 Uiso 0.80(4) 1 calc R U P B 1
H15B H -0.1042 0.1592 0.4969 0.094 Uiso 0.80(4) 1 calc R U P B 1
H15C H -0.0987 0.3538 0.5225 0.094 Uiso 0.80(4) 1 calc R U P B 1
H15D H -0.1033 0.2918 0.4931 0.094 Uiso 0.20(4) 1 calc R U P B 2
H15E H -0.0939 0.2971 0.5622 0.094 Uiso 0.20(4) 1 calc R U P B 2
H15F H -0.1003 0.1129 0.5293 0.094 Uiso 0.20(4) 1 calc R U P B 2
C16 C 0.19372(19) 0.1030(4) 0.61691(13) 0.0994(10) Uani 1 1 d . . . . .
H16A H 0.2375 0.1858 0.6241 0.149 Uiso 0.52(6) 1 calc R U P C 1
H16B H 0.2160 -0.0130 0.6083 0.149 Uiso 0.52(6) 1 calc R U P C 1
H16C H 0.1596 0.0956 0.6514 0.149 Uiso 0.52(6) 1 calc R U P C 1
H16D H 0.1743 -0.0120 0.6296 0.149 Uiso 0.48(6) 1 calc R U P C 2
H16E H 0.1888 0.1869 0.6489 0.149 Uiso 0.48(6) 1 calc R U P C 2
H16F H 0.2501 0.0936 0.6053 0.149 Uiso 0.48(6) 1 calc R U P C 2
C17 C 0.18196(16) 0.3212(4) 0.40810(12) 0.0860(8) Uani 1 1 d . . . . .
H17A H 0.2379 0.3461 0.4182 0.129 Uiso 0.71(15) 1 calc R U P D 1
H17B H 0.1574 0.4264 0.3914 0.129 Uiso 0.71(15) 1 calc R U P D 1
H17C H 0.1800 0.2256 0.3797 0.129 Uiso 0.71(15) 1 calc R U P D 1
H17D H 0.1439 0.3548 0.3777 0.129 Uiso 0.29(15) 1 calc R U P D 2
H17E H 0.2145 0.2224 0.3946 0.129 Uiso 0.29(15) 1 calc R U P D 2
H17F H 0.2170 0.4208 0.4170 0.129 Uiso 0.29(15) 1 calc R U P D 2

loop_
_atom_site_aniso_label
_atom_site_aniso_U_11
_atom_site_aniso_U_22
_atom_site_aniso_U_33
_atom_site_aniso_U_23
_atom_site_aniso_U_13
_atom_site_aniso_U_12
C1 0.0483(10) 0.0346(9) 0.0592(11) -0.0034(8) -0.0013(8) -0.0016(8)
C2 0.0489(10) 0.0335(9) 0.0610(11) -0.0075(8) 0.0003(9) -0.0028(8)
C3 0.0681(13) 0.0420(10) 0.0595(12) -0.0014(9) -0.0025(10) -0.0054(10)
C4 0.0669(14) 0.0443(11) 0.0788(15) -0.0002(11) -0.0196(12) -0.0031(10)
C5 0.0460(11) 0.0541(13) 0.1016(18) -0.0010(13) -0.0093(12) -0.0012(10)
C6 0.0515(11) 0.0463(11) 0.0752(14) 0.0004(10) 0.0050(10) -0.0036(9)
C7 0.0536(13) 0.0459(12) 0.0594(13) -0.0044(10) 0.0025(10) 0.0014(10)
C8 0.0708(14) 0.0696(15) 0.0494(11) -0.0033(11) 0.0078(10) -0.0150(12)
C9 0.135(3) 0.095(2) 0.0665(17) -0.0162(15) 0.0058(17) -0.005(2)
C10 0.194(5) 0.137(4) 0.0589(18) -0.024(2) -0.013(2) -0.038(3)
C11 0.124(3) 0.164(4) 0.0650(19) 0.016(2) -0.0299(19) -0.045(3)
C12 0.086(2) 0.133(3) 0.0752(18) 0.0110(18) -0.0117(15) 0.0017(19)
C13 0.0790(16) 0.0952(19) 0.0534(13) -0.0055(13) -0.0025(12) -0.0025(15)
C14 0.0660(15) 0.0532(13) 0.0625(14) -0.0039(11) 0.0095(12) 0.0031(12)
C15 0.0546(12) 0.0607(13) 0.0724(14) -0.0082(11) 0.0077(10) -0.0022(10)
C16 0.103(2) 0.084(2) 0.111(2) 0.0122(17) -0.0442(18) 0.0056(17)
C17 0.0609(14) 0.096(2) 0.101(2) 0.0098(16) 0.0199(14) -0.0073(14)

loop_
_atom_type_symbol
_atom_type_description
_atom_type_scat_dispersion_real
_atom_type_scat_dispersion_imag
_atom_type_scat_source
C C 0.0033 0.0016 'International Tables Vol C Tables 4.2.6.8 and 6.1.1.4'
H H 0.0000 0.0000 'International Tables Vol C Tables 4.2.6.8 and 6.1.1.4'

loop_
_geom_angle_atom_site_label_1
_geom_angle_atom_site_label_2
_geom_angle_atom_site_label_3
_geom_angle
C2 C1 C6 118.72(18)
C2 C1 C7 117.99(18)
C2 C1 C7' 136(2)
C6 C1 C7 123.28(19)
C6 C1 C7' 102(2)
C1 C2 C15 121.15(18)
C3 C2 C1 119.69(18)
C3 C2 C15 119.15(19)
C2 C3 H3 118.9
C4 C3 C2 122.2(2)
C4 C3 H3 118.9
C3 C4 C16 121.3(2)
C5 C4 C3 117.6(2)
C5 C4 C16 121.1(2)
C4 C5 H5 118.7
C4 C5 C6 122.7(2)
C6 C5 H5 118.7
C1 C6 C17 122.5(2)
C5 C6 C1 119.0(2)
C5 C6 C17 118.4(2)
C1 C7 H7 116.8
C14 C7 C1 126.3(3)
C14 C7 H7 116.8
C1 C7' H7' 117.3
C14' C7' C1 125(6)
C14' C7' H7' 117.3
C9 C8 C13 117.4(3)
C9 C8 C14 118.7(3)
C9 C8 C14' 155.1(18)
C13 C8 C14 123.9(2)
C13 C8 C14' 86.5(17)
C8 C9 H9 119.4
C10 C9 C8 121.2(3)
C10 C9 H9 119.4
C9 C10 H10 119.6
C11 C10 C9 120.8(3)
C11 C10 H10 119.6
C10 C11 H11 120.4
C10 C11 C12 119.3(3)
C12 C11 H11 120.4
C11 C12 H12 120.0
C11 C12 C13 120.0(3)
C13 C12 H12 120.0
C8 C13 C12 121.2(3)
C8 C13 H13 119.4
C8 C13 C14' 49.4(15)
C12 C13 H13 119.4
C12 C13 C14' 168.5(15)
C14' C13 H13 70.4
C7 C14 C8 127.0(2)
C7 C14 H14 116.5
C8 C14 H14 116.5
C7' C14' C8 115(5)
C7' C14' C13 155(5)
C7' C14' H14' 122.5
C8 C14' C13 44.2(11)
C8 C14' H14' 122.5
C13 C14' H14' 79.7
C2 C15 H15A 109.5
C2 C15 H15B 109.5
C2 C15 H15C 109.5
C2 C15 H15D 109.5
C2 C15 H15E 109.5
C2 C15 H15F 109.5
H15A C15 H15B 109.5
H15A C15 H15C 109.5
H15B C15 H15C 109.5
H15D C15 H15E 109.5
H15D C15 H15F 109.5
H15E C15 H15F 109.5
C4 C16 H16A 109.5
C4 C16 H16B 109.5
C4 C16 H16C 109.5
C4 C16 H16D 109.5
C4 C16 H16E 109.5
C4 C16 H16F 109.5
H16A C16 H16B 109.5
H16A C16 H16C 109.5
H16B C16 H16C 109.5
H16D C16 H16E 109.5
H16D C16 H16F 109.5
H16E C16 H16F 109.5
C6 C17 H17A 109.5
C6 C17 H17B 109.5
C6 C17 H17C 109.5
C6 C17 H17D 109.5
C6 C17 H17E 109.5
C6 C17 H17F 109.5
H17A C17 H17B 109.5
H17A C17 H17C 109.5
H17B C17 H17C 109.5
H17D C17 H17E 109.5
H17D C17 H17F 109.5
H17E C17 H17F 109.5

loop_
_geom_bond_atom_site_label_1
_geom_bond_atom_site_label_2
_geom_bond_distance
C1 C2 1.402(3)
C1 C6 1.407(3)
C1 C7 1.477(3)
C1 C7' 1.57(7)
C2 C3 1.383(3)
C2 C15 1.504(3)
C3 H3 0.9300
C3 C4 1.380(3)
C4 C5 1.374(3)
C4 C16 1.509(3)
C5 H5 0.9300
C5 C6 1.386(3)
C6 C17 1.509(3)
C7 H7 0.9300
C7 C14 1.313(3)
C7' H7' 0.9300
C7' C14' 1.31(2)
C8 C9 1.374(3)
C8 C13 1.374(4)
C8 C14 1.472(3)
C8 C14' 1.50(5)
C9 H9 0.9300
C9 C10 1.371(5)
C10 H10 0.9300
C10 C11 1.355(6)
C11 H11 0.9300
C11 C12 1.364(5)
C12 H12 0.9300
C12 C13 1.381(3)
C13 H13 0.9300
C13 C14' 1.97(4)
C14 H14 0.9300
C14' H14' 0.9300
C15 H15A 0.9600
C15 H15B 0.9600
C15 H15C 0.9600
C15 H15D 0.9600
C15 H15E 0.9600
C15 H15F 0.9600
C16 H16A 0.9600
C16 H16B 0.9600
C16 H16C 0.9600
C16 H16D 0.9600
C16 H16E 0.9600
C16 H16F 0.9600
C17 H17A 0.9600
C17 H17B 0.9600
C17 H17C 0.9600
C17 H17D 0.9600
C17 H17E 0.9600
C17 H17F 0.9600

loop_
_geom_torsion_atom_site_label_1
_geom_torsion_atom_site_label_2
_geom_torsion_atom_site_label_3
_geom_torsion_atom_site_label_4
_geom_torsion
C1 C2 C3 C4 0.2(3)
C1 C7 C14 C8 177.4(2)
C1 C7' C14' C8 -171(4)
C1 C7' C14' C13 162(7)
C2 C1 C6 C5 1.5(3)
C2 C1 C6 C17 -176.9(2)
C2 C1 C7 C14 -127.5(2)
C2 C1 C7' C14' 53(8)
C2 C3 C4 C5 1.3(3)
C2 C3 C4 C16 -177.7(2)
C3 C4 C5 C6 -1.4(3)
C4 C5 C6 C1 0.0(3)
C4 C5 C6 C17 178.5(2)
C6 C1 C2 C3 -1.7(3)
C6 C1 C2 C15 179.58(18)
C6 C1 C7 C14 53.6(3)
C6 C1 C7' C14' -149(6)
C7 C1 C2 C3 179.40(18)
C7 C1 C2 C15 0.6(3)
C7 C1 C6 C5 -179.6(2)
C7 C1 C6 C17 2.0(3)
C7 C1 C7' C14' -4(3)
C7' C1 C2 C3 154(4)
C7' C1 C2 C15 -25(4)
C7' C1 C6 C5 -161(3)
C7' C1 C6 C17 20(3)
C7' C1 C7 C14 12(5)
C8 C9 C10 C11 0.3(6)
C9 C8 C13 C12 0.8(4)
C9 C8 C13 C14' 172.6(17)
C9 C8 C14 C7 -168.8(3)
C9 C8 C14' C7' 32(7)
C9 C8 C14' C13 -164(4)
C9 C10 C11 C12 -0.2(6)
C10 C11 C12 C13 0.5(5)
C11 C12 C13 C8 -0.8(5)
C11 C12 C13 C14' -34(7)
C13 C8 C9 C10 -0.6(5)
C13 C8 C14 C7 11.0(4)
C13 C8 C14' C7' -164(4)
C14 C8 C9 C10 179.3(3)
C14 C8 C13 C12 -179.0(2)
C14 C8 C13 C14' -7.2(17)
C14 C8 C14' C7' 6(3)
C14 C8 C14' C13 170(2)
C14' C8 C9 C10 162(4)
C14' C8 C13 C12 -171.8(17)
C14' C8 C14 C7 -1(3)
C15 C2 C3 C4 179.03(19)
C16 C4 C5 C6 177.6(2)
